data_7219026
loop_
_publ_author_name
'Mandai, Toshihiko'
'Tsuzuki, Seiji'
'Ueno, Kazuhide'
'Dokko, Kaoru'
'Watanabe, Masayoshi'

_publ_section_title
;
 Pentaglyme-K salt binary mixtures: phase behavior, solvate structures,
 and physicochemical properties.
;
_journal_issue 4
_journal_name_full 'Physical chemistry chemical physics : PCCP'
_journal_page_first 2838
_journal_page_last 2849
_journal_paper_doi 10.1039/c4cp05017g
_journal_volume 17
_journal_year 2015
_chemical_formula_moiety 'C13 H26 F3 K O9 S'
_chemical_formula_sum 'C13 H26 F3 K O9 S'
_chemical_formula_weight 454.50
_space_group_IT_number 61
_symmetry_cell_setting orthorhombic
_symmetry_Int_Tables_number 61
_symmetry_space_group_name_Hall '-P 2ac 2ab'
_symmetry_space_group_name_H-M 'P b c a'
_atom_sites_solution_hydrogens geom
_atom_sites_solution_primary direct
_atom_sites_solution_secondary difmap
_audit_update_record
;
2014-10-20 deposited with the CCDC.
2014-12-05 downloaded from the CCDC.
;
_cell_angle_alpha 90.0000
_cell_angle_beta 90.0000
_cell_angle_gamma 90.0000
_cell_formula_units_Z 8
_cell_length_a 16.209(3)
_cell_length_b 15.443(3)
_cell_length_c 16.537(3)
_cell_measurement_reflns_used 8713
_cell_measurement_temperature 173
_cell_measurement_theta_max 27.48
_cell_measurement_theta_min 3.06
_cell_volume 4139.5(13)
_computing_cell_refinement CrystalClear
_computing_data_collection 'CrystalClear (Rigaku Inc., 2007)'
_computing_data_reduction CrystalClear
_computing_molecular_graphics 'CrystalStructure 4.0'
_computing_publication_material 'CrystalStructure 4.0 (Rigaku, 2010)'
_computing_structure_refinement 'SHELXL97 (Sheldrick, 2008)'
_computing_structure_solution 'SIR92 (Altomare, et al., 1994)'
_diffrn_ambient_temperature 173
_diffrn_detector_area_resol_mean 7.314
_diffrn_measured_fraction_theta_full 0.996
_diffrn_measured_fraction_theta_max 0.996
_diffrn_measurement_device_type 'Rigaku Mercury70'
_diffrn_measurement_method \w
_diffrn_radiation_type 'Mo K\a'
_diffrn_radiation_wavelength 0.71075
_diffrn_reflns_av_R_equivalents 0.0469
_diffrn_reflns_limit_h_max 21
_diffrn_reflns_limit_h_min -14
_diffrn_reflns_limit_k_max 20
_diffrn_reflns_limit_k_min -19
_diffrn_reflns_limit_l_max 21
_diffrn_reflns_limit_l_min -20
_diffrn_reflns_number 30178
_diffrn_reflns_theta_full 27.51
_diffrn_reflns_theta_max 27.50
_diffrn_standards_number 0
_exptl_absorpt_coefficient_mu 0.424
_exptl_absorpt_correction_T_max 0.930
_exptl_absorpt_correction_T_min 0.877
_exptl_absorpt_correction_type numerical
_exptl_absorpt_process_details 'NUMABS (Rigaku, 1999)'
_exptl_crystal_colour colorless
_exptl_crystal_density_diffrn 1.458
_exptl_crystal_density_method 'not measured'
_exptl_crystal_description prism
_exptl_crystal_F_000 1904.00
_exptl_crystal_size_max 0.380
_exptl_crystal_size_mid 0.310
_exptl_crystal_size_min 0.170
_refine_diff_density_max 0.310
_refine_diff_density_min -0.430
_refine_ls_extinction_method none
_refine_ls_goodness_of_fit_ref 1.149
_refine_ls_hydrogen_treatment constr
_refine_ls_number_parameters 244
_refine_ls_number_reflns 4730
_refine_ls_number_restraints 0
_refine_ls_R_factor_gt 0.0534
_refine_ls_shift/su_max 0.001
_refine_ls_structure_factor_coef Fsqd
_refine_ls_weighting_details 'w = 1/[\s^2^(Fo^2^)+(0.0615P)^2^+1.3639P] where P=(Fo^2^+2Fc^2^)/3'
_refine_ls_weighting_scheme calc
_refine_ls_wR_factor_ref 0.1354
_reflns_number_gt 3985
_reflns_number_total 4730
_reflns_threshold_expression F^2^>2.0\s(F^2^)
_cod_data_source_file c4cp05017g2.cif
_cod_data_source_block watalab_219_130306f
_cod_depositor_comments 'Adding full bibliography for 7219026--7219029.cif.'
_cod_original_cell_volume 4139.5(11)
_cod_database_code 7219026

loop_
_symmetry_equiv_pos_site_id
_symmetry_equiv_pos_as_xyz
1 +X,+Y,+Z
2 1/2-X,1/2+Y,+Z
3 +X,1/2-Y,1/2+Z
4 1/2-X,-Y,1/2+Z
5 -X,-Y,-Z
6 1/2+X,1/2-Y,-Z
7 -X,1/2+Y,1/2-Z
8 1/2+X,+Y,1/2-Z

loop_
_atom_site_label
_atom_site_type_symbol
_atom_site_fract_x
_atom_site_fract_y
_atom_site_fract_z
_atom_site_U_iso_or_equiv
_atom_site_adp_type
_atom_site_occupancy
_atom_site_symmetry_multiplicity
_atom_site_calc_flag
_atom_site_refinement_flags
K1 K 0.59213(3) 0.34245(3) 0.76237(3) 0.03261(14) Uani 1.0 8 d .
S1 S 0.41246(3) 0.34125(3) 0.87518(3) 0.03297(15) Uani 1.0 8 d .
F1 F 0.27426(11) 0.26004(14) 0.84946(14) 0.0859(7) Uani 1.0 8 d .
F2 F 0.33244(12) 0.30462(15) 0.74229(11) 0.0750(6) Uani 1.0 8 d .
F3 F 0.27068(12) 0.39422(15) 0.82001(16) 0.0982(8) Uani 1.0 8 d .
O1 O 0.51128(10) 0.36811(10) 0.60856(10) 0.0399(4) Uani 1.0 8 d .
O2 O 0.55420(9) 0.20010(10) 0.65887(9) 0.0350(4) Uani 1.0 8 d .
O3 O 0.65598(9) 0.17220(9) 0.79661(9) 0.0336(4) Uani 1.0 8 d .
O4 O 0.67297(9) 0.30418(9) 0.91177(9) 0.0333(4) Uani 1.0 8 d .
O5 O 0.66985(9) 0.47959(10) 0.85963(9) 0.0358(4) Uani 1.0 8 d .
O6 O 0.61823(10) 0.51607(10) 0.70259(10) 0.0404(4) Uani 1.0 8 d .
O7 O 0.45643(11) 0.26162(11) 0.86353(11) 0.0477(5) Uani 1.0 8 d .
O8 O 0.38330(13) 0.35730(15) 0.95518(12) 0.0652(6) Uani 1.0 8 d .
O9 O 0.44954(12) 0.41332(11) 0.83431(14) 0.0592(6) Uani 1.0 8 d .
C1 C 0.45402(16) 0.43698(16) 0.60674(17) 0.0472(6) Uani 1.0 8 d .
C2 C 0.47876(15) 0.29259(14) 0.57142(14) 0.0395(6) Uani 1.0 8 d .
C3 C 0.54134(15) 0.22180(15) 0.57620(14) 0.0403(6) Uani 1.0 8 d .
C4 C 0.60740(14) 0.12740(14) 0.66794(14) 0.0354(5) Uani 1.0 8 d .
C5 C 0.61260(15) 0.10479(14) 0.75548(14) 0.0368(5) Uani 1.0 8 d .
C6 C 0.66351(15) 0.15482(14) 0.88050(15) 0.0391(6) Uani 1.0 8 d .
C7 C 0.71548(14) 0.22354(15) 0.91827(15) 0.0388(6) Uani 1.0 8 d .
C8 C 0.71467(14) 0.37262(15) 0.95158(14) 0.0385(5) Uani 1.0 8 d .
C9 C 0.66540(15) 0.45365(15) 0.94222(14) 0.0399(6) Uani 1.0 8 d .
C10 C 0.61813(14) 0.55212(14) 0.84225(15) 0.0384(6) Uani 1.0 8 d .
C11 C 0.63714(15) 0.58298(14) 0.75913(15) 0.0396(6) Uani 1.0 8 d .
C12 C 0.64481(19) 0.53792(19) 0.62407(17) 0.0552(7) Uani 1.0 8 d .
C13 C 0.31807(16) 0.32487(18) 0.81898(17) 0.0476(6) Uani 1.0 8 d .
H1A H 0.4028 0.4189 0.6333 0.0567 Uiso 1.0 8 calc R
H1B H 0.4424 0.4527 0.5505 0.0567 Uiso 1.0 8 calc R
H1C H 0.4771 0.4871 0.6352 0.0567 Uiso 1.0 8 calc R
H2A H 0.4653 0.3048 0.5142 0.0474 Uiso 1.0 8 calc R
H2B H 0.4275 0.2746 0.5994 0.0474 Uiso 1.0 8 calc R
H3A H 0.5216 0.1704 0.5462 0.0484 Uiso 1.0 8 calc R
H3B H 0.5938 0.2412 0.5516 0.0484 Uiso 1.0 8 calc R
H4A H 0.6630 0.1415 0.6469 0.0425 Uiso 1.0 8 calc R
H4B H 0.5855 0.0776 0.6369 0.0425 Uiso 1.0 8 calc R
H5A H 0.5565 0.0985 0.7783 0.0442 Uiso 1.0 8 calc R
H5B H 0.6420 0.0491 0.7623 0.0442 Uiso 1.0 8 calc R
H6A H 0.6894 0.0974 0.8887 0.0469 Uiso 1.0 8 calc R
H6B H 0.6082 0.1541 0.9060 0.0469 Uiso 1.0 8 calc R
H7A H 0.7256 0.2096 0.9759 0.0466 Uiso 1.0 8 calc R
H7B H 0.7694 0.2271 0.8903 0.0466 Uiso 1.0 8 calc R
H8A H 0.7702 0.3806 0.9277 0.0462 Uiso 1.0 8 calc R
H8B H 0.7213 0.3587 1.0096 0.0462 Uiso 1.0 8 calc R
H9A H 0.6073 0.4431 0.9578 0.0479 Uiso 1.0 8 calc R
H9B H 0.6879 0.4997 0.9775 0.0479 Uiso 1.0 8 calc R
H10A H 0.6283 0.5990 0.8818 0.0461 Uiso 1.0 8 calc R
H10B H 0.5594 0.5350 0.8460 0.0461 Uiso 1.0 8 calc R
H11A H 0.6041 0.6352 0.7468 0.0476 Uiso 1.0 8 calc R
H11B H 0.6963 0.5985 0.7551 0.0476 Uiso 1.0 8 calc R
H12A H 0.6208 0.5937 0.6083 0.0663 Uiso 1.0 8 calc R
H12B H 0.6270 0.4930 0.5860 0.0663 Uiso 1.0 8 calc R
H12C H 0.7051 0.5422 0.6233 0.0663 Uiso 1.0 8 calc R

loop_
_atom_site_aniso_label
_atom_site_aniso_U_11
_atom_site_aniso_U_22
_atom_site_aniso_U_33
_atom_site_aniso_U_12
_atom_site_aniso_U_13
_atom_site_aniso_U_23
K1 0.0341(3) 0.0312(3) 0.0325(3) 0.00094(18) -0.00415(18) -0.00131(18)
S1 0.0326(3) 0.0326(3) 0.0337(3) -0.0001(2) -0.0017(2) -0.0045(2)
F1 0.0610(11) 0.0987(15) 0.0979(16) -0.0457(11) 0.0099(11) -0.0108(12)
F2 0.0802(13) 0.1021(15) 0.0429(10) -0.0047(11) -0.0196(9) -0.0071(9)
F3 0.0564(11) 0.1015(17) 0.137(2) 0.0428(12) -0.0267(12) -0.0114(14)
O1 0.0364(9) 0.0369(9) 0.0464(10) 0.0041(7) -0.0074(7) -0.0097(8)
O2 0.0380(9) 0.0361(8) 0.0308(8) 0.0043(7) 0.0003(7) -0.0039(7)
O3 0.0359(8) 0.0314(8) 0.0334(9) -0.0020(6) 0.0013(7) 0.0020(7)
O4 0.0328(8) 0.0337(8) 0.0335(9) 0.0026(7) -0.0043(7) -0.0002(7)
O5 0.0386(8) 0.0362(8) 0.0325(8) 0.0009(7) 0.0024(7) 0.0011(7)
O6 0.0425(9) 0.0383(9) 0.0405(10) -0.0100(7) -0.0037(8) 0.0061(7)
O7 0.0490(10) 0.0386(9) 0.0556(12) 0.0122(8) -0.0017(9) 0.0022(8)
O8 0.0703(13) 0.0874(16) 0.0378(11) 0.0103(12) 0.0025(10) -0.0202(10)
O9 0.0500(11) 0.0381(10) 0.0896(16) -0.0125(9) 0.0086(11) 0.0037(10)
C1 0.0476(14) 0.0416(13) 0.0525(16) 0.0106(11) -0.0104(12) -0.0086(12)
C2 0.0447(13) 0.0400(13) 0.0337(12) 0.0023(10) -0.0095(10) -0.0095(10)
C3 0.0495(14) 0.0418(13) 0.0296(12) 0.0052(11) -0.0005(10) -0.0078(10)
C4 0.0355(11) 0.0272(10) 0.0437(14) -0.0005(9) 0.0022(10) -0.0054(10)
C5 0.0382(12) 0.0300(11) 0.0423(13) -0.0029(9) 0.0010(10) 0.0015(10)
C6 0.0450(13) 0.0367(12) 0.0357(13) 0.0064(10) 0.0033(10) 0.0084(10)
C7 0.0373(12) 0.0454(13) 0.0339(12) 0.0097(10) -0.0033(10) 0.0049(10)
C8 0.0413(12) 0.0459(13) 0.0283(12) -0.0089(11) -0.0056(10) 0.0008(10)
C9 0.0493(14) 0.0405(12) 0.0299(12) -0.0079(11) 0.0050(10) -0.0046(10)
C10 0.0350(12) 0.0296(11) 0.0506(15) -0.0009(9) 0.0010(10) -0.0040(10)
C11 0.0365(12) 0.0298(11) 0.0527(15) -0.0060(10) -0.0071(11) 0.0041(10)
C12 0.0642(18) 0.0585(17) 0.0430(15) -0.0076(14) -0.0025(13) 0.0140(13)
C13 0.0372(13) 0.0531(15) 0.0527(16) 0.0004(12) -0.0021(12) -0.0044(12)

loop_
_atom_type_symbol
_atom_type_description
_atom_type_scat_dispersion_real
_atom_type_scat_dispersion_imag
_atom_type_scat_source
C C 0.0033 0.0016
;
International Tables for Crystallography
(1992, Vol. C, Tables 4.2.6.8 and 6.1.1.4)
;
H H 0.0000 0.0000
;
International Tables for Crystallography
(1992, Vol. C, Table 6.1.1.4)
;
F F 0.0171 0.0103
;
International Tables for Crystallography
(1992, Vol. C, Tables 4.2.6.8 and 6.1.1.4)
;
K K 0.2009 0.2494
;
International Tables for Crystallography
(1992, Vol. C, Tables 4.2.6.8 and 6.1.1.4)
;
O O 0.0106 0.0060
;
International Tables for Crystallography
(1992, Vol. C, Tables 4.2.6.8 and 6.1.1.4)
;
S S 0.1246 0.1234
;
International Tables for Crystallography
(1992, Vol. C, Tables 4.2.6.8 and 6.1.1.4)
;

loop_
_geom_angle_atom_site_label_1
_geom_angle_atom_site_label_2
_geom_angle_atom_site_label_3
_geom_angle
_geom_angle_publ_flag
S1 K1 O1 95.38(4) yes
S1 K1 O2 97.93(4) yes
S1 K1 O3 101.04(4) yes
S1 K1 O4 85.33(4) yes
S1 K1 O5 93.98(4) yes
S1 K1 O6 108.23(4) yes
S1 K1 O7 24.41(4) yes
S1 K1 O9 23.73(4) yes
O1 K1 O2 58.65(5) yes
O1 K1 O3 117.46(5) yes
O1 K1 O4 175.90(5) yes
O1 K1 O5 125.22(5) yes
O1 K1 O6 68.76(5) yes
O1 K1 O7 102.31(5) yes
O1 K1 O9 86.93(6) yes
O2 K1 O3 59.49(5) yes
O2 K1 O4 117.26(5) yes
O2 K1 O5 167.08(5) yes
O2 K1 O6 122.78(5) yes
O2 K1 O7 81.81(5) yes
O2 K1 O9 112.05(6) yes
O3 K1 O4 58.46(5) yes
O3 K1 O5 113.30(5) yes
O3 K1 O6 149.48(5) yes
O3 K1 O7 77.09(5) yes
O3 K1 O9 124.43(6) yes
O4 K1 O5 58.68(5) yes
O4 K1 O6 114.87(5) yes
O4 K1 O7 76.73(5) yes
O4 K1 O9 95.24(6) yes
O5 K1 O6 57.07(5) yes
O5 K1 O7 107.77(5) yes
O5 K1 O9 80.85(5) yes
O6 K1 O7 132.62(5) yes
O6 K1 O9 84.50(5) yes
O7 K1 O9 48.14(5) yes
K1 S1 O7 60.91(8) yes
K1 S1 O8 141.10(9) yes
K1 S1 O9 52.32(8) yes
K1 S1 C13 115.85(9) yes
O7 S1 O8 115.99(12) yes
O7 S1 O9 113.19(11) yes
O7 S1 C13 103.38(12) yes
O8 S1 O9 116.17(13) yes
O8 S1 C13 102.75(13) yes
O9 S1 C13 102.77(13) yes
K1 O1 C1 114.85(15) yes
K1 O1 C2 115.90(13) yes
C1 O1 C2 111.44(18) yes
K1 O2 C3 115.24(13) yes
K1 O2 C4 114.45(12) yes
C3 O2 C4 112.07(17) yes
K1 O3 C5 113.24(12) yes
K1 O3 C6 113.31(12) yes
C5 O3 C6 111.73(16) yes
K1 O4 C7 117.83(13) yes
K1 O4 C8 117.78(12) yes
C7 O4 C8 112.68(17) yes
K1 O5 C9 107.45(13) yes
K1 O5 C10 101.72(12) yes
C9 O5 C10 112.56(17) yes
K1 O6 C11 118.64(13) yes
K1 O6 C12 125.62(15) yes
C11 O6 C12 111.39(19) yes
K1 O7 S1 94.68(9) yes
K1 O9 S1 103.95(9) yes
O1 C2 C3 109.04(19) yes
O2 C3 C2 108.83(19) yes
O2 C4 C5 108.73(18) yes
O3 C5 C4 108.62(18) yes
O3 C6 C7 108.87(19) yes
O4 C7 C6 108.45(19) yes
O4 C8 C9 108.78(19) yes
O5 C9 C8 107.94(19) yes
O5 C10 C11 108.40(19) yes
O6 C11 C10 109.22(18) yes
S1 C13 F1 111.3(2) yes
S1 C13 F2 112.07(19) yes
S1 C13 F3 111.9(2) yes
F1 C13 F2 106.2(3) yes
F1 C13 F3 107.2(3) yes
F2 C13 F3 107.8(3) yes
O1 C1 H1A 109.474 no
O1 C1 H1B 109.471 no
O1 C1 H1C 109.471 no
H1A C1 H1B 109.467 no
H1A C1 H1C 109.472 no
H1B C1 H1C 109.472 no
O1 C2 H2A 109.870 no
O1 C2 H2B 109.872 no
C3 C2 H2A 109.875 no
C3 C2 H2B 109.871 no
H2A C2 H2B 108.298 no
O2 C3 H3A 109.916 no
O2 C3 H3B 109.914 no
C2 C3 H3A 109.924 no
C2 C3 H3B 109.923 no
H3A C3 H3B 108.328 no
O2 C4 H4A 109.948 no
O2 C4 H4B 109.942 no
C5 C4 H4A 109.941 no
C5 C4 H4B 109.946 no
H4A C4 H4B 108.328 no
O3 C5 H5A 109.968 no
O3 C5 H5B 109.962 no
C4 C5 H5A 109.965 no
C4 C5 H5B 109.967 no
H5A C5 H5B 108.349 no
O3 C6 H6A 109.909 no
O3 C6 H6B 109.915 no
C7 C6 H6A 109.903 no
C7 C6 H6B 109.916 no
H6A C6 H6B 108.317 no
O4 C7 H7A 110.007 no
O4 C7 H7B 110.007 no
C6 C7 H7A 110.003 no
C6 C7 H7B 110.004 no
H7A C7 H7B 108.363 no
O4 C8 H8A 109.928 no
O4 C8 H8B 109.937 no
C9 C8 H8A 109.934 no
C9 C8 H8B 109.936 no
H8A C8 H8B 108.316 no
O5 C9 H9A 110.117 no
O5 C9 H9B 110.118 no
C8 C9 H9A 110.107 no
C8 C9 H9B 110.115 no
H9A C9 H9B 108.446 no
O5 C10 H10A 110.016 no
O5 C10 H10B 110.013 no
C11 C10 H10A 110.016 no
C11 C10 H10B 110.012 no
H10A C10 H10B 108.377 no
O6 C11 H11A 109.835 no
O6 C11 H11B 109.832 no
C10 C11 H11A 109.837 no
C10 C11 H11B 109.842 no
H11A C11 H11B 108.265 no
O6 C12 H12A 109.474 no
O6 C12 H12B 109.471 no
O6 C12 H12C 109.477 no
H12A C12 H12B 109.468 no
H12A C12 H12C 109.476 no
H12B C12 H12C 109.462 no

loop_
_geom_bond_atom_site_label_1
_geom_bond_atom_site_label_2
_geom_bond_distance
_geom_bond_publ_flag
K1 S1 3.4586(8) yes
K1 O1 2.8887(18) yes
K1 O2 2.8531(17) yes
K1 O3 2.8817(16) yes
K1 O4 2.8584(16) yes
K1 O5 2.9427(17) yes
K1 O6 2.8888(17) yes
K1 O7 3.0323(19) yes
K1 O9 2.820(2) yes
S1 O7 1.4343(18) yes
S1 O8 1.427(2) yes
S1 O9 1.434(2) yes
S1 C13 1.808(3) yes
F1 C13 1.327(4) yes
F2 C13 1.327(4) yes
F3 C13 1.318(4) yes
O1 C1 1.412(3) yes
O1 C2 1.420(3) yes
O2 C3 1.423(3) yes
O2 C4 1.424(3) yes
O3 C5 1.429(3) yes
O3 C6 1.418(3) yes
O4 C7 1.427(3) yes
O4 C8 1.417(3) yes
O5 C9 1.425(3) yes
O5 C10 1.428(3) yes
O6 C11 1.427(3) yes
O6 C12 1.409(4) yes
C2 C3 1.493(4) yes
C4 C5 1.492(4) yes
C6 C7 1.492(4) yes
C8 C9 1.493(4) yes
C10 C11 1.487(4) yes
C1 H1A 0.980 no
C1 H1B 0.980 no
C1 H1C 0.980 no
C2 H2A 0.990 no
C2 H2B 0.990 no
C3 H3A 0.990 no
C3 H3B 0.990 no
C4 H4A 0.990 no
C4 H4B 0.990 no
C5 H5A 0.990 no
C5 H5B 0.990 no
C6 H6A 0.990 no
C6 H6B 0.990 no
C7 H7A 0.990 no
C7 H7B 0.990 no
C8 H8A 0.990 no
C8 H8B 0.990 no
C9 H9A 0.990 no
C9 H9B 0.990 no
C10 H10A 0.990 no
C10 H10B 0.990 no
C11 H11A 0.990 no
C11 H11B 0.990 no
C12 H12A 0.980 no
C12 H12B 0.980 no
C12 H12C 0.980 no

loop_
_geom_contact_atom_site_label_1
_geom_contact_atom_site_label_2
_geom_contact_distance
_geom_contact_publ_flag
_geom_contact_site_symmetry_2
F1 O7 2.962(3) no .
F1 O8 2.905(3) no .
F2 O7 2.915(3) no .
F2 O9 2.956(3) no .
F3 O8 2.942(4) no .
F3 O9 2.924(3) no .
O1 C12 3.410(4) no .
O6 C1 3.330(3) no .
O9 C10 3.475(3) no .
C1 C12 3.475(4) no .
K1 F3 3.297(3) no 8_556
F1 O3 3.369(3) no 8_456
F1 C4 3.405(3) no 8_456
F1 C11 3.573(4) no 7_646
F2 O3 3.574(3) no 8_456
F2 C7 3.495(3) no 8_456
F2 C11 3.458(4) no 7_646
F3 K1 3.297(3) no 8_456
F3 O6 3.128(3) no 8_456
F3 C12 3.153(4) no 8_456
O3 F1 3.369(3) no 8_556
O3 F2 3.574(3) no 8_556
O4 C3 3.480(3) no 3_555
O6 F3 3.128(3) no 8_556
O7 C2 3.557(3) no 3_555
O8 C2 3.383(4) no 3_555
O8 C3 3.473(4) no 3_555
O8 C9 3.468(4) no 5_667
O9 C4 3.433(3) no 7_656
O9 C5 3.459(3) no 7_656
C2 O7 3.557(3) no 3_554
C2 O8 3.383(4) no 3_554
C3 O4 3.480(3) no 3_554
C3 O8 3.473(4) no 3_554
C4 F1 3.405(3) no 8_556
C4 O9 3.433(3) no 7_646
C5 O9 3.459(3) no 7_646
C7 F2 3.495(3) no 8_556
C9 O8 3.468(4) no 5_667
C11 F1 3.573(4) no 7_656
C11 F2 3.458(4) no 7_656
C12 F3 3.153(4) no 8_556
K1 H1C 3.5896 no .
K1 H9A 3.5945 no .
K1 H10B 3.3215 no .
F2 H1A 2.7687 no .
F2 H2B 2.8596 no .
O1 H3A 3.2275 no .
O1 H3B 2.5537 no .
O1 H12B 2.7169 no .
O2 H2A 3.2278 no .
O2 H2B 2.5513 no .
O2 H5A 2.5227 no .
O2 H5B 3.2236 no .
O3 H4A 2.5234 no .
O3 H4B 3.2267 no .
O3 H7A 3.2241 no .
O3 H7B 2.5489 no .
O4 H6A 3.2268 no .
O4 H6B 2.5458 no .
O4 H9A 2.5127 no .
O4 H9B 3.2185 no .
O5 H8A 2.5002 no .
O5 H8B 3.2150 no .
O5 H11A 3.2243 no .
O5 H11B 2.5571 no .
O6 H1C 2.5834 no .
O6 H10A 3.2333 no .
O6 H10B 2.5722 no .
O7 H5A 3.3099 no .
O7 H6B 3.0505 no .
O9 H1A 3.4113 no .
O9 H1C 3.5124 no .
O9 H9A 3.3046 no .
O9 H10B 2.5957 no .
C1 H2A 2.5585 no .
C1 H2B 2.5468 no .
C1 H12B 2.9548 no .
C2 H1A 2.5238 no .
C2 H1B 2.5660 no .
C2 H1C 3.1834 no .
C3 H4A 2.6065 no .
C3 H4B 2.5457 no .
C4 H3A 2.5361 no .
C4 H3B 2.6153 no .
C5 H6A 2.5333 no .
C5 H6B 2.6037 no .
C6 H5A 2.5730 no .
C6 H5B 2.5703 no .
C7 H8A 2.5867 no .
C7 H8B 2.5788 no .
C8 H7A 2.5552 no .
C8 H7B 2.6197 no .
C9 H10A 2.5291 no .
C9 H10B 2.6577 no .
C10 H9A 2.5530 no .
C10 H9B 2.6339 no .
C11 H12A 2.5132 no .
C11 H12B 3.1870 no .
C11 H12C 2.5801 no .
C12 H1C 2.8353 no .
C12 H11A 2.6106 no .
C12 H11B 2.5038 no .
H1A H2A 2.8307 no .
H1A H2B 2.3327 no .
H1B H2A 2.3916 no .
H1B H2B 2.8774 no .
H1B H12B 3.1117 no .
H1C H2A 3.4599 no .
H1C H2B 3.4296 no .
H1C H11A 3.5885 no .
H1C H12A 2.8859 no .
H1C H12B 2.5644 no .
H2A H3A 2.3282 no .
H2A H3B 2.3857 no .
H2B H3A 2.3852 no .
H2B H3B 2.8564 no .
H3A H4A 2.8686 no .
H3A H4B 2.3196 no .
H3B H4A 2.4724 no .
H3B H4B 2.8971 no .
H4A H5A 2.8541 no .
H4A H5B 2.4070 no .
H4B H5A 2.4074 no .
H4B H5B 2.3093 no .
H5A H6A 2.8238 no .
H5A H6B 2.4282 no .
H5B H6A 2.3486 no .
H5B H6B 2.9281 no .
H6A H7A 2.3289 no .
H6A H7B 2.3863 no .
H6B H7A 2.3854 no .
H6B H7B 2.8563 no .
H7A H8A 2.8504 no .
H7A H8B 2.3703 no .
H7B H8A 2.4494 no .
H7B H8B 2.9381 no .
H8A H9A 2.8547 no .
H8A H9B 2.4165 no .
H8B H9A 2.4186 no .
H8B H9B 2.3060 no .
H9A H10A 2.7372 no .
H9A H10B 2.4572 no .
H9B H10A 2.4055 no .
H9B H10B 3.0609 no .
H10A H11A 2.3355 no .
H10A H11B 2.3668 no .
H10B H11A 2.3687 no .
H10B H11B 2.8527 no .
H11A H12A 2.3937 no .
H11A H12B 3.4694 no .
H11A H12C 2.9864 no .
H11B H12A 2.7198 no .
H11B H12B 3.4261 no .
H11B H12C 2.3515 no .
S1 H2A 3.3316 no 3_555
S1 H3A 3.3399 no 3_555
F1 H3B 3.3637 no 8_456
F1 H4A 2.5708 no 8_456
F1 H7A 3.0310 no 6_457
F1 H8B 3.0867 no 6_457
F1 H11A 3.1839 no 7_646
F1 H11B 3.0737 no 7_646
F1 H12A 3.1598 no 7_646
F1 H12C 3.4100 no 7_646
F2 H7B 2.6991 no 8_456
F2 H8A 3.2092 no 8_456
F2 H11A 2.8165 no 7_646
F2 H11B 3.2179 no 7_646
F3 H5B 3.0945 no 7_656
F3 H11B 3.5983 no 8_456
F3 H12B 3.1890 no 8_456
F3 H12C 2.6895 no 8_456
O2 H10A 3.4125 no 7_646
O2 H10B 3.1463 no 7_646
O2 H11A 3.1651 no 7_646
O3 H11B 2.7390 no 2_645
O4 H3A 3.3340 no 3_555
O4 H3B 2.7351 no 3_555
O5 H6A 2.9580 no 2_655
O6 H5A 3.1208 no 7_656
O7 H2A 2.6976 no 3_555
O7 H3A 3.3674 no 3_555
O7 H11A 2.8461 no 7_646
O7 H12A 2.9173 no 7_646
O8 H2A 2.9967 no 3_555
O8 H2B 3.2169 no 3_555
O8 H3A 2.7330 no 3_555
O8 H7A 2.9833 no 6_457
O8 H7B 3.4118 no 6_457
O8 H9A 3.4055 no 5_667
O8 H9B 2.7293 no 5_667
O8 H10A 2.7849 no 5_667
O9 H4B 2.6430 no 7_656
O9 H5A 3.4151 no 7_656
O9 H5B 3.0255 no 7_656
C1 H1B 3.5321 no 5_666
C1 H5A 3.1411 no 7_656
C1 H5B 3.1798 no 7_656
C1 H6A 3.3977 no 7_656
C1 H6B 3.5079 no 7_656
C1 H8A 3.1564 no 8_456
C2 H6B 3.5452 no 3_554
C2 H7B 3.5975 no 8_456
C2 H10A 3.5424 no 7_646
C3 H6B 3.5740 no 3_554
C3 H7A 3.5775 no 3_554
C3 H8B 3.3570 no 3_554
C3 H9A 3.3853 no 3_554
C3 H10A 3.4120 no 7_646
C3 H10B 3.5563 no 7_646
C4 H8B 3.2108 no 3_554
C4 H10B 3.0658 no 7_646
C4 H11B 3.5223 no 2_645
C4 H12C 3.3924 no 2_645
C5 H1A 3.4186 no 7_646
C5 H1C 2.9473 no 7_646
C5 H10B 3.4276 no 7_646
C5 H11A 3.5436 no 7_646
C5 H11B 3.0995 no 2_645
C6 H1C 3.4603 no 7_646
C6 H3B 3.4435 no 3_555
C6 H10A 3.4823 no 2_645
C6 H11B 3.1969 no 2_645
C7 H2B 3.5383 no 8_556
C7 H3B 3.0071 no 3_555
C7 H10A 3.2358 no 2_645
C8 H1A 3.4313 no 8_556
C8 H3A 3.5614 no 3_555
C8 H3B 3.1078 no 3_555
C8 H4A 3.3440 no 3_555
C8 H12C 3.3885 no 4_665
C9 H3A 3.4725 no 3_555
C9 H4B 3.5039 no 3_555
C9 H6A 3.3545 no 2_655
C10 H3A 3.4450 no 7_656
C10 H4B 3.3420 no 7_656
C10 H5A 3.5354 no 7_656
C10 H6A 3.2889 no 2_655
C10 H7B 3.3555 no 2_655
C11 H5A 3.2076 no 7_656
C11 H6A 3.5429 no 2_655
C11 H7B 3.4576 no 2_655
C12 H1B 3.2175 no 5_666
C12 H4A 3.5220 no 2_655
C12 H8B 3.2917 no 4_664
C13 H11A 3.3691 no 7_646
H1A C5 3.4186 no 7_656
H1A C8 3.4313 no 8_456
H1A H5A 3.2046 no 7_656
H1A H5B 2.7479 no 7_656
H1A H6A 3.1559 no 7_656
H1A H8A 2.4466 no 8_456
H1B C1 3.5321 no 5_666
H1B C12 3.2175 no 5_666
H1B H1B 2.8979 no 5_666
H1B H1C 3.4632 no 5_666
H1B H6A 3.2504 no 7_656
H1B H6B 3.2958 no 7_656
H1B H8A 3.0279 no 8_456
H1B H12A 2.9087 no 5_666
H1B H12B 2.6568 no 5_666
H1C C5 2.9473 no 7_656
H1C C6 3.4603 no 7_656
H1C H1B 3.4632 no 5_666
H1C H5A 2.3029 no 7_656
H1C H5B 2.7420 no 7_656
H1C H6A 3.2158 no 7_656
H1C H6B 3.0053 no 7_656
H2A S1 3.3316 no 3_554
H2A O7 2.6976 no 3_554
H2A O8 2.9967 no 3_554
H2A H6B 2.9961 no 3_554
H2A H8A 3.5059 no 8_456
H2A H12A 2.9170 no 5_666
H2B O8 3.2169 no 3_554
H2B C7 3.5383 no 8_456
H2B H7B 2.6718 no 8_456
H2B H8A 3.0629 no 8_456
H2B H10A 2.8761 no 7_646
H2B H11A 3.3715 no 7_646
H3A S1 3.3399 no 3_554
H3A O4 3.3340 no 3_554
H3A O7 3.3674 no 3_554
H3A O8 2.7330 no 3_554
H3A C8 3.5614 no 3_554
H3A C9 3.4725 no 3_554
H3A C10 3.4450 no 7_646
H3A H8B 3.3243 no 3_554
H3A H9A 2.6714 no 3_554
H3A H10A 2.9218 no 7_646
H3A H10B 3.0459 no 7_646
H3B F1 3.3637 no 8_556
H3B O4 2.7351 no 3_554
H3B C6 3.4435 no 3_554
H3B C7 3.0071 no 3_554
H3B C8 3.1078 no 3_554
H3B H6B 2.9097 no 3_554
H3B H7A 2.5899 no 3_554
H3B H8B 2.6704 no 3_554
H3B H9A 3.2481 no 3_554
H4A F1 2.5708 no 8_556
H4A C8 3.3440 no 3_554
H4A C12 3.5220 no 2_645
H4A H8B 2.4589 no 3_554
H4A H9A 3.5070 no 3_554
H4A H9B 3.5731 no 3_554
H4A H11B 2.9749 no 2_645
H4A H12C 2.6590 no 2_645
H4B O9 2.6430 no 7_646
H4B C9 3.5039 no 3_554
H4B C10 3.3420 no 7_646
H4B H8B 3.2007 no 3_554
H4B H9A 3.0003 no 3_554
H4B H9B 3.3368 no 3_554
H4B H10A 3.4959 no 7_646
H4B H10B 2.4558 no 7_646
H4B H12C 3.4443 no 2_645
H5A O6 3.1208 no 7_646
H5A O9 3.4151 no 7_646
H5A C1 3.1411 no 7_646
H5A C10 3.5354 no 7_646
H5A C11 3.2076 no 7_646
H5A H1A 3.2046 no 7_646
H5A H1C 2.3029 no 7_646
H5A H10B 2.9523 no 7_646
H5A H11A 2.6954 no 7_646
H5A H12A 3.4307 no 7_646
H5B F3 3.0945 no 7_646
H5B O9 3.0255 no 7_646
H5B C1 3.1798 no 7_646
H5B H1A 2.7479 no 7_646
H5B H1C 2.7420 no 7_646
H5B H11B 2.7319 no 2_645
H5B H12C 3.3814 no 2_645
H6A O5 2.9580 no 2_645
H6A C1 3.3977 no 7_646
H6A C9 3.3545 no 2_645
H6A C10 3.2889 no 2_645
H6A C11 3.5429 no 2_645
H6A H1A 3.1559 no 7_646
H6A H1B 3.2504 no 7_646
H6A H1C 3.2158 no 7_646
H6A H8A 3.4726 no 2_645
H6A H9B 2.8956 no 2_645
H6A H10A 2.9571 no 2_645
H6A H11B 2.8840 no 2_645
H6B C1 3.5079 no 7_646
H6B C2 3.5452 no 3_555
H6B C3 3.5740 no 3_555
H6B H1B 3.2958 no 7_646
H6B H1C 3.0053 no 7_646
H6B H2A 2.9961 no 3_555
H6B H3B 2.9097 no 3_555
H7A F1 3.0310 no 6_557
H7A O8 2.9833 no 6_557
H7A C3 3.5775 no 3_555
H7A H3B 2.5899 no 3_555
H7A H9B 3.5313 no 2_645
H7A H10A 3.3072 no 2_645
H7B F2 2.6991 no 8_556
H7B O8 3.4118 no 6_557
H7B C2 3.5975 no 8_556
H7B C10 3.3555 no 2_645
H7B C11 3.4576 no 2_645
H7B H2B 2.6718 no 8_556
H7B H10A 2.5851 no 2_645
H7B H11A 3.4424 no 2_645
H7B H11B 3.0417 no 2_645
H8A F2 3.2092 no 8_556
H8A C1 3.1564 no 8_556
H8A H1A 2.4466 no 8_556
H8A H1B 3.0279 no 8_556
H8A H2A 3.5059 no 8_556
H8A H2B 3.0629 no 8_556
H8A H6A 3.4726 no 2_655
H8A H12A 3.4935 no 4_665
H8A H12C 3.4701 no 4_665
H8B F1 3.0867 no 6_557
H8B C3 3.3570 no 3_555
H8B C4 3.2108 no 3_555
H8B C12 3.2917 no 4_665
H8B H3A 3.3243 no 3_555
H8B H3B 2.6704 no 3_555
H8B H4A 2.4589 no 3_555
H8B H4B 3.2007 no 3_555
H8B H12A 3.1232 no 4_665
H8B H12B 3.5881 no 4_665
H8B H12C 2.7004 no 4_665
H9A O8 3.4055 no 5_667
H9A C3 3.3853 no 3_555
H9A H3A 2.6714 no 3_555
H9A H3B 3.2481 no 3_555
H9A H4A 3.5070 no 3_555
H9A H4B 3.0003 no 3_555
H9B O8 2.7293 no 5_667
H9B H4A 3.5731 no 3_555
H9B H4B 3.3368 no 3_555
H9B H6A 2.8956 no 2_655
H9B H7A 3.5313 no 2_655
H9B H12B 3.4964 no 4_665
H9B H12C 3.0392 no 4_665
H10A O2 3.4125 no 7_656
H10A O8 2.7849 no 5_667
H10A C2 3.5424 no 7_656
H10A C3 3.4120 no 7_656
H10A C6 3.4823 no 2_655
H10A C7 3.2358 no 2_655
H10A H2B 2.8761 no 7_656
H10A H3A 2.9218 no 7_656
H10A H4B 3.4959 no 7_656
H10A H6A 2.9571 no 2_655
H10A H7A 3.3072 no 2_655
H10A H7B 2.5851 no 2_655
H10B O2 3.1463 no 7_656
H10B C3 3.5563 no 7_656
H10B C4 3.0658 no 7_656
H10B C5 3.4276 no 7_656
H10B H3A 3.0459 no 7_656
H10B H4B 2.4558 no 7_656
H10B H5A 2.9523 no 7_656
H11A F1 3.1839 no 7_656
H11A F2 2.8165 no 7_656
H11A O2 3.1651 no 7_656
H11A O7 2.8461 no 7_656
H11A C5 3.5436 no 7_656
H11A C13 3.3691 no 7_656
H11A H2B 3.3715 no 7_656
H11A H5A 2.6954 no 7_656
H11A H7B 3.4424 no 2_655
H11B F1 3.0737 no 7_656
H11B F2 3.2179 no 7_656
H11B F3 3.5983 no 8_556
H11B O3 2.7390 no 2_655
H11B C4 3.5223 no 2_655
H11B C5 3.0995 no 2_655
H11B C6 3.1969 no 2_655
H11B H4A 2.9749 no 2_655
H11B H5B 2.7319 no 2_655
H11B H6A 2.8840 no 2_655
H11B H7B 3.0417 no 2_655
H12A F1 3.1598 no 7_656
H12A O7 2.9173 no 7_656
H12A H1B 2.9087 no 5_666
H12A H2A 2.9170 no 5_666
H12A H5A 3.4307 no 7_656
H12A H8A 3.4935 no 4_664
H12A H8B 3.1232 no 4_664
H12B F3 3.1890 no 8_556
H12B H1B 2.6568 no 5_666
H12B H8B 3.5881 no 4_664
H12B H9B 3.4964 no 4_664
H12C F1 3.4100 no 7_656
H12C F3 2.6895 no 8_556
H12C C4 3.3924 no 2_655
H12C C8 3.3885 no 4_664
H12C H4A 2.6590 no 2_655
H12C H4B 3.4443 no 2_655
H12C H5B 3.3814 no 2_655
H12C H8A 3.4701 no 4_664
H12C H8B 2.7004 no 4_664
H12C H9B 3.0392 no 4_664

loop_
_geom_torsion_atom_site_label_1
_geom_torsion_atom_site_label_2
_geom_torsion_atom_site_label_3
_geom_torsion_atom_site_label_4
_geom_torsion
_geom_torsion_publ_flag
S1 K1 O1 C1 50.27(9) no
S1 K1 O1 C2 -82.00(9) no
O1 K1 S1 O7 108.10(4) no
O1 K1 S1 O8 -155.65(5) no
O1 K1 S1 O9 -69.65(4) no
O1 K1 S1 C13 16.68(4) no
S1 K1 O2 C3 112.12(8) no
S1 K1 O2 C4 -115.76(8) no
O2 K1 S1 O7 49.07(4) no
O2 K1 S1 O8 145.32(5) no
O2 K1 S1 O9 -128.68(4) no
O2 K1 S1 C13 -42.35(4) no
S1 K1 O3 C5 74.76(8) no
S1 K1 O3 C6 -53.83(9) no
O3 K1 S1 O7 -11.25(4) no
O3 K1 S1 O8 84.99(6) no
O3 K1 S1 O9 171.00(4) no
O3 K1 S1 C13 -102.67(4) no
S1 K1 O4 C7 116.93(9) no
S1 K1 O4 C8 -102.64(9) no
O4 K1 S1 O7 -67.84(4) no
O4 K1 S1 O8 28.41(6) no
O4 K1 S1 O9 114.41(4) no
O4 K1 S1 C13 -159.26(4) no
S1 K1 O5 C9 52.31(8) no
S1 K1 O5 C10 -66.11(7) no
O5 K1 S1 O7 -125.93(4) no
O5 K1 S1 O8 -29.68(6) no
O5 K1 S1 O9 56.32(4) no
O5 K1 S1 C13 142.65(4) no
S1 K1 O6 C11 67.52(10) no
S1 K1 O6 C12 -137.98(10) no
O6 K1 S1 O7 177.49(5) no
O6 K1 S1 O8 -86.26(6) no
O6 K1 S1 O9 -0.26(4) no
O6 K1 S1 C13 86.07(5) no
S1 K1 O7 S1 0.00(2) no
O7 K1 S1 O7 0.00(9) no
O7 K1 S1 O8 96.25(10) no
O7 K1 S1 O9 -177.75(9) no
O7 K1 S1 C13 -91.42(9) no
S1 K1 O9 S1 0.00(2) no
O9 K1 S1 O7 177.75(12) no
O9 K1 S1 O8 -86.00(12) no
O9 K1 S1 O9 0.00(11) no
O9 K1 S1 C13 86.33(12) no
O1 K1 O2 C3 20.63(8) no
O1 K1 O2 C4 152.76(11) no
O2 K1 O1 C1 146.30(11) no
O2 K1 O1 C2 14.02(8) no
O1 K1 O3 C5 -27.31(10) no
O1 K1 O3 C6 -155.89(8) no
O3 K1 O1 C1 155.68(8) no
O3 K1 O1 C2 23.41(12) no
O1 K1 O5 C9 151.76(7) no
O1 K1 O5 C10 33.34(10) no
O5 K1 O1 C1 -48.46(11) no
O5 K1 O1 C2 179.26(8) no
O1 K1 O6 C11 156.25(11) no
O1 K1 O6 C12 -49.25(11) no
O6 K1 O1 C1 -57.22(9) no
O6 K1 O1 C2 170.50(11) no
O1 K1 O7 S1 -75.60(9) no
O7 K1 O1 C1 73.99(10) no
O7 K1 O1 C2 -58.29(10) no
O1 K1 O9 S1 110.81(11) no
O9 K1 O1 C1 28.07(10) no
O9 K1 O1 C2 -104.20(10) no
O2 K1 O3 C5 -18.01(7) no
O2 K1 O3 C6 -146.59(10) no
O3 K1 O2 C3 -149.70(10) no
O3 K1 O2 C4 -17.58(8) no
O2 K1 O4 C7 20.40(11) no
O2 K1 O4 C8 160.83(8) no
O4 K1 O2 C3 -159.06(8) no
O4 K1 O2 C4 -26.94(10) no
O2 K1 O6 C11 -179.84(8) no
O2 K1 O6 C12 -25.34(13) no
O6 K1 O2 C3 -5.62(11) no
O6 K1 O2 C4 126.50(9) no
O2 K1 O7 S1 -130.89(9) no
O7 K1 O2 C3 130.51(9) no
O7 K1 O2 C4 -97.37(9) no
O2 K1 O9 S1 56.53(12) no
O9 K1 O2 C3 92.30(10) no
O9 K1 O2 C4 -135.57(9) no
O3 K1 O4 C7 10.93(8) no
O3 K1 O4 C8 151.36(11) no
O4 K1 O3 C5 152.22(10) no
O4 K1 O3 C6 23.64(7) no
O3 K1 O5 C9 -51.52(9) no
O3 K1 O5 C10 -169.94(7) no
O5 K1 O3 C5 174.03(8) no
O5 K1 O3 C6 45.44(10) no
O3 K1 O6 C11 -95.39(13) no
O3 K1 O6 C12 59.11(16) no
O6 K1 O3 C5 -121.76(10) no
O6 K1 O3 C6 109.65(11) no
O3 K1 O7 S1 168.67(9) no
O7 K1 O3 C5 70.01(9) no
O7 K1 O3 C6 -58.58(9) no
O3 K1 O9 S1 -10.73(14) no
O9 K1 O3 C5 79.14(11) no
O9 K1 O3 C6 -49.45(11) no
O4 K1 O5 C9 -29.77(7) no
O4 K1 O5 C10 -148.19(9) no
O5 K1 O4 C7 -145.53(11) no
O5 K1 O4 C8 -5.10(8) no
O4 K1 O6 C11 -25.82(12) no
O4 K1 O6 C12 128.68(11) no
O6 K1 O4 C7 -135.12(9) no
O6 K1 O4 C8 5.31(11) no
O4 K1 O7 S1 108.49(9) no
O7 K1 O4 C7 93.77(9) no
O7 K1 O4 C8 -125.80(10) no
O4 K1 O9 S1 -65.70(11) no
O9 K1 O4 C7 138.52(9) no
O9 K1 O4 C8 -81.05(10) no
O5 K1 O6 C11 -15.23(8) no
O5 K1 O6 C12 139.27(13) no
O6 K1 O5 C9 161.49(10) no
O6 K1 O5 C10 43.07(7) no
O5 K1 O7 S1 58.02(9) no
O7 K1 O5 C9 31.73(9) no
O7 K1 O5 C10 -86.69(8) no
O5 K1 O9 S1 -122.77(11) no
O9 K1 O5 C9 72.13(9) no
O9 K1 O5 C10 -46.28(8) no
O6 K1 O7 S1 -3.24(12) no
O7 K1 O6 C11 68.93(12) no
O7 K1 O6 C12 -136.57(10) no
O6 K1 O9 S1 179.75(11) no
O9 K1 O6 C11 67.42(11) no
O9 K1 O6 C12 -138.08(12) no
O7 K1 O9 S1 1.25(8) no
O9 K1 O7 S1 -1.22(8) no
K1 S1 O7 K1 0.0 no
K1 S1 O9 K1 0.000(11) no
K1 S1 C13 F1 126.71(15) no
K1 S1 C13 F2 7.9(2) no
K1 S1 C13 F3 -113.33(16) no
O8 S1 O7 K1 -136.02(11) no
O7 S1 O9 K1 -2.14(14) no
O9 S1 O7 K1 1.94(13) no
O7 S1 C13 F1 62.82(19) no
O7 S1 C13 F2 -56.0(2) no
O7 S1 C13 F3 -177.22(17) no
C13 S1 O7 K1 112.36(10) no
O8 S1 O9 K1 135.74(11) no
O8 S1 C13 F1 -58.2(2) no
O8 S1 C13 F2 -177.00(18) no
O8 S1 C13 F3 61.7(2) no
O9 S1 C13 F1 -179.21(17) no
O9 S1 C13 F2 62.0(2) no
O9 S1 C13 F3 -59.3(2) no
C13 S1 O9 K1 -112.95(11) no
K1 O1 C2 C3 -45.34(19) no
C1 O1 C2 C3 -179.18(17) no
K1 O2 C3 C2 -52.30(18) no
K1 O2 C4 C5 50.62(17) no
C3 O2 C4 C5 -175.76(15) no
C4 O2 C3 C2 174.47(15) no
K1 O3 C5 C4 50.78(18) no
K1 O3 C6 C7 -55.52(18) no
C5 O3 C6 C7 175.12(16) no
C6 O3 C5 C4 -179.82(16) no
K1 O4 C7 C6 -42.21(19) no
K1 O4 C8 C9 38.19(19) no
C7 O4 C8 C9 -179.44(16) no
C8 O4 C7 C6 175.44(16) no
K1 O5 C9 C8 63.14(16) no
K1 O5 C10 C11 -74.39(14) no
C9 O5 C10 C11 170.92(16) no
C10 O5 C9 C8 174.31(15) no
K1 O6 C11 C10 -14.6(2) no
C12 O6 C11 C10 -172.55(18) no
O1 C2 C3 O2 64.7(3) no
O2 C4 C5 O3 -68.5(3) no
O3 C6 C7 O4 64.8(3) no
O4 C8 C9 O5 -69.8(3) no
O5 C10 C11 O6 62.5(3) no
